data_2201934
loop_
_publ_author_name
'D\'iaz, Jes\'us Garc\'ia'
'Ko\<z\'i\<sek, Jozef'
'Langer, Vratislav'

_publ_section_title
;
 Bis(cyanamidonitrato-\k<i>N</i>)[tris(3,5-dimethylpyrazole)copper(II)
;
_journal_issue 5
_journal_name_full 'Acta Crystallographica Section E'
_journal_page_first m241
_journal_page_last m243
_journal_paper_doi 10.1107/S1600536803007761
_journal_volume 59
_journal_year 2003
_chemical_formula_iupac '[Cu (C1 N3 O2)2 (C5 H8 N2)3]'
_chemical_formula_moiety 'C17 H24 Cu N12 O4'
_chemical_formula_sum 'C17 H24 Cu N12 O4'
_chemical_formula_weight 524.02
_chemical_name_systematic ?
_space_group_IT_number 14
_symmetry_cell_setting monoclinic
_symmetry_space_group_name_Hall '-P 2yn'
_symmetry_space_group_name_H-M 'P 1 21/n 1'
_atom_sites_solution_hydrogens geom
_atom_sites_solution_primary direct
_atom_sites_solution_secondary difmap
_audit_creation_method SHELXL-97
_cell_angle_alpha 90.00
_cell_angle_beta 109.154(2)
_cell_angle_gamma 90.00
_cell_formula_units_Z 4
_cell_length_a 9.15160(10)
_cell_length_b 21.26600(10)
_cell_length_c 12.94980(10)
_cell_measurement_reflns_used 8192
_cell_measurement_temperature 183(2)
_cell_measurement_theta_max 32.98
_cell_measurement_theta_min 2.40
_cell_volume 2380.74(4)
_computing_cell_refinement SMART
_computing_data_collection 'SMART (Siemens, 1995)'
_computing_data_reduction 'SAINT and SADABS (Sheldrick, 2002)'
_computing_molecular_graphics 'DIAMOND (Brandenburg, 1998)'
_computing_publication_material SHELXTL
_computing_structure_refinement 'SHELXL97 (Sheldrick, 1997)'
_computing_structure_solution 'SHELXTL (Bruker, 2001)'
_diffrn_ambient_temperature 183(2)
_diffrn_measured_fraction_theta_full 0.924
_diffrn_measured_fraction_theta_max 0.924
_diffrn_measurement_device_type 'Siemens SMART CCD'
_diffrn_measurement_method \w
_diffrn_radiation_monochromator graphite
_diffrn_radiation_source 'fine-focus sealed tube'
_diffrn_radiation_type MoK\a
_diffrn_radiation_wavelength 0.71073
_diffrn_reflns_av_R_equivalents 0.0399
_diffrn_reflns_av_sigmaI/netI 0.0322
_diffrn_reflns_limit_h_max 13
_diffrn_reflns_limit_h_min -13
_diffrn_reflns_limit_k_max 31
_diffrn_reflns_limit_k_min -31
_diffrn_reflns_limit_l_max 19
_diffrn_reflns_limit_l_min -19
_diffrn_reflns_number 36079
_diffrn_reflns_theta_full 32.98
_diffrn_reflns_theta_max 32.98
_diffrn_reflns_theta_min 2.40
_diffrn_standards_decay_% none
_diffrn_standards_number 0
_exptl_absorpt_coefficient_mu 0.967
_exptl_absorpt_correction_T_max 0.8765
_exptl_absorpt_correction_T_min 0.6983
_exptl_absorpt_correction_type multi-scan
_exptl_absorpt_process_details '(SADABS; Sheldrick, 2002)'
_exptl_crystal_colour blue
_exptl_crystal_density_diffrn 1.462
_exptl_crystal_density_method 'not measured'
_exptl_crystal_description prism
_exptl_crystal_F_000 1084
_exptl_crystal_size_max 0.40
_exptl_crystal_size_mid 0.28
_exptl_crystal_size_min 0.14
_refine_diff_density_max 1.155
_refine_diff_density_min -1.132
_refine_ls_extinction_method none
_refine_ls_goodness_of_fit_ref 1.040
_refine_ls_hydrogen_treatment constr
_refine_ls_matrix_type full
_refine_ls_number_parameters 337
_refine_ls_number_reflns 8460
_refine_ls_number_restraints 0
_refine_ls_restrained_S_all 1.040
_refine_ls_R_factor_all 0.0563
_refine_ls_R_factor_gt 0.0436
_refine_ls_shift/su_max 0.002
_refine_ls_shift/su_mean 0.000
_refine_ls_structure_factor_coef Fsqd
_refine_ls_weighting_details 'w = 1/[\s^2^(Fo^2^)+(0.0661P)^2^+1.0978P] where P = (Fo^2^+2Fc^2^)/3'
_refine_ls_weighting_scheme calc
_refine_ls_wR_factor_gt 0.1122
_refine_ls_wR_factor_ref 0.1213
_reflns_number_gt 6968
_reflns_number_total 8955
_reflns_threshold_expression F^2^>2\s(F^2^)
_cod_data_source_file cv6175.cif
_cod_data_source_block I
_cod_original_cell_volume 2380.74(3)
_cod_original_sg_symbol_H-M 'P 21/n'
_cod_database_code 2201934
_cod_database_fobs_code 2201934

loop_
_symmetry_equiv_pos_as_xyz
'x, y, z'
'-x+1/2, y+1/2, -z+1/2'
'-x, -y, -z'
'x-1/2, -y-1/2, z-1/2'

loop_
_atom_site_label
_atom_site_fract_x
_atom_site_fract_y
_atom_site_fract_z
_atom_site_U_iso_or_equiv
_atom_site_adp_type
_atom_site_calc_flag
_atom_site_refinement_flags
_atom_site_occupancy
_atom_site_disorder_assembly
_atom_site_disorder_group
_atom_site_type_symbol
Cu1 0.36131(2) 0.874746(8) 0.222215(15) 0.02078(6) Uani d . 1 . . Cu
N11 0.57294(16) 0.84752(6) 0.32000(11) 0.0264(3) Uani d . 1 . . N
N12 0.67327(17) 0.88988(7) 0.38419(12) 0.0296(3) Uani d . 1 . . N
H12 0.6491 0.9291 0.3933 0.034(6) Uiso calc R 1 . . H
N21 0.26537(16) 0.80331(6) 0.27503(10) 0.0237(2) Uani d . 1 . . N
N22 0.27717(16) 0.79758(6) 0.38197(11) 0.0250(3) Uani d . 1 . . N
H22 0.3268 0.8243 0.4335 0.028(5) Uiso calc R 1 . . H
N31 0.15629(16) 0.89818(7) 0.11401(11) 0.0246(3) Uani d . 1 . . N
N32 0.13873(16) 0.90604(6) 0.00602(11) 0.0252(3) Uani d . 1 . . N
H32 0.2146 0.9033 -0.0215 0.031(6) Uiso calc R 1 . . H
N41 0.46905(18) 0.92579(7) 0.13838(13) 0.0315(3) Uani d . 1 . . N
N42 0.64007(18) 1.01303(7) 0.12294(13) 0.0302(3) Uani d . 1 . . N
N43 0.57976(18) 1.07076(7) 0.13085(12) 0.0287(3) Uani d . 1 . . N
N51 0.35426(18) 0.94960(7) 0.34258(12) 0.0322(3) Uani d . 1 . . N
N52 0.4302(2) 1.06122(8) 0.39052(13) 0.0353(3) Uani d . 1 . . N
N53 0.58143(19) 1.07163(7) 0.40485(12) 0.0319(3) Uani d . 1 . . N
O41 0.6559(2) 1.11688(7) 0.11782(14) 0.0426(3) Uani d . 1 . . O
O42 0.45657(17) 1.07616(7) 0.14968(14) 0.0408(3) Uani d . 1 . . O
O51 0.66872(18) 1.02873(7) 0.39680(14) 0.0435(4) Uani d . 1 . . O
O52 0.6280(2) 1.12669(6) 0.42644(13) 0.0433(4) Uani d . 1 . . O
C13 0.8145(2) 0.86459(10) 0.43234(15) 0.0327(4) Uani d . 1 . . C
C14 0.8055(2) 0.80300(9) 0.39637(16) 0.0350(4) Uani d . 1 . . C
H14 0.8863 0.7727 0.4152 0.048(7) Uiso calc R 1 . . H
C15 0.6539(2) 0.79419(8) 0.32678(14) 0.0283(3) Uani d . 1 . . C
C16 0.9424(3) 0.90217(14) 0.5089(2) 0.0522(6) Uani d . 1 . . C
H16A 0.9277 0.9467 0.4889 0.115(16) Uiso calc R 1 . . H
H16B 1.0418 0.8879 0.5041 0.098(13) Uiso calc R 1 . . H
H16C 0.9416 0.8966 0.5838 0.134(18) Uiso calc R 1 . . H
C17 0.5828(3) 0.73539(9) 0.2675(2) 0.0445(5) Uani d . 1 . . C
H17A 0.5232 0.7142 0.3078 0.071(10) Uiso calc R 1 . . H
H17B 0.6647 0.7073 0.2618 0.088(12) Uiso calc R 1 . . H
H17C 0.5141 0.7462 0.1940 0.059(8) Uiso calc R 1 . . H
C23 0.2029(2) 0.74559(8) 0.39923(14) 0.0280(3) Uani d . 1 . . C
C24 0.1421(2) 0.71627(8) 0.29876(16) 0.0325(4) Uani d . 1 . . C
H24 0.0841 0.6783 0.2838 0.042(6) Uiso calc R 1 . . H
C25 0.1832(2) 0.75364(7) 0.22346(14) 0.0271(3) Uani d . 1 . . C
C26 0.1991(3) 0.72862(10) 0.51026(16) 0.0384(4) Uani d . 1 . . C
H26A 0.2977 0.7092 0.5527 0.073(10) Uiso calc R 1 . . H
H26B 0.1146 0.6989 0.5032 0.058(8) Uiso calc R 1 . . H
H26C 0.1826 0.7666 0.5477 0.064(9) Uiso calc R 1 . . H
C27 0.1498(3) 0.74345(10) 0.10364(16) 0.0389(4) Uani d . 1 . . C
H27A 0.0573 0.7673 0.0626 0.067(9) Uiso calc R 1 . . H
H27B 0.1322 0.6986 0.0869 0.088(12) Uiso calc R 1 . . H
H27C 0.2381 0.7578 0.0829 0.053(8) Uiso calc R 1 . . H
C33 -0.0097(2) 0.91851(8) -0.05328(14) 0.0294(3) Uani d . 1 . . C
C34 -0.0919(2) 0.91863(9) 0.01848(16) 0.0333(4) Uani d . 1 . . C
H34 -0.1995 0.9262 0.0014 0.047(7) Uiso calc R 1 . . H
C35 0.01473(19) 0.90545(8) 0.12217(14) 0.0278(3) Uani d . 1 . . C
C36 -0.0591(3) 0.92930(10) -0.17401(15) 0.0400(4) Uani d . 1 . . C
H36A 0.0326 0.9332 -0.1968 0.078(11) Uiso calc R 1 . . H
H36B -0.1202 0.9680 -0.1922 0.075(10) Uiso calc R 1 . . H
H36C -0.1220 0.8937 -0.2121 0.093(12) Uiso calc R 1 . . H
C37 -0.0176(2) 0.89982(11) 0.22762(17) 0.0386(4) Uani d . 1 . . C
H37A -0.0384 0.8557 0.2400 0.069(9) Uiso calc R 1 . . H
H37B -0.1080 0.9255 0.2244 0.064(9) Uiso calc R 1 . . H
H37C 0.0723 0.9145 0.2877 0.087(11) Uiso calc R 1 . . H
C41 0.54407(19) 0.96847(8) 0.13301(13) 0.0263(3) Uani d . 1 . . C
C51 0.3955(2) 1.00112(8) 0.36485(13) 0.0287(3) Uani d . 1 . . C

loop_
_atom_site_aniso_label
_atom_site_aniso_U_11
_atom_site_aniso_U_22
_atom_site_aniso_U_33
_atom_site_aniso_U_12
_atom_site_aniso_U_13
_atom_site_aniso_U_23
Cu1 0.02151(10) 0.01676(9) 0.01928(9) -0.00106(6) 0.00017(7) 0.00261(6)
N11 0.0248(6) 0.0212(6) 0.0274(6) 0.0005(5) 0.0009(5) 0.0034(5)
N12 0.0250(7) 0.0270(6) 0.0295(7) -0.0001(5) -0.0008(5) -0.0001(5)
N21 0.0282(6) 0.0186(5) 0.0198(6) -0.0036(5) 0.0017(5) 0.0002(4)
N22 0.0309(7) 0.0199(6) 0.0196(6) -0.0012(5) 0.0021(5) 0.0015(4)
N31 0.0241(6) 0.0265(6) 0.0195(6) 0.0004(5) 0.0021(5) 0.0037(5)
N32 0.0265(6) 0.0247(6) 0.0201(6) 0.0004(5) 0.0017(5) 0.0034(4)
N41 0.0297(7) 0.0301(7) 0.0308(7) -0.0008(6) 0.0046(6) 0.0087(5)
N42 0.0293(7) 0.0263(7) 0.0353(7) -0.0011(5) 0.0112(6) -0.0013(5)
N43 0.0341(7) 0.0268(6) 0.0243(6) -0.0028(5) 0.0084(5) -0.0036(5)
N51 0.0310(7) 0.0308(7) 0.0273(7) 0.0032(6) -0.0006(6) -0.0054(5)
N52 0.0421(9) 0.0285(7) 0.0287(7) 0.0047(6) 0.0026(6) -0.0053(5)
N53 0.0416(8) 0.0259(7) 0.0211(6) -0.0005(6) 0.0007(6) -0.0038(5)
O41 0.0543(9) 0.0274(6) 0.0515(9) -0.0141(6) 0.0248(8) -0.0094(6)
O42 0.0355(7) 0.0351(7) 0.0539(9) 0.0023(6) 0.0177(6) -0.0055(6)
O51 0.0393(8) 0.0308(7) 0.0543(9) 0.0006(6) 0.0069(7) -0.0071(6)
O52 0.0631(10) 0.0257(6) 0.0348(7) -0.0096(6) 0.0073(7) -0.0069(5)
C13 0.0230(7) 0.0432(10) 0.0274(8) 0.0018(6) 0.0021(6) 0.0068(7)
C14 0.0275(8) 0.0386(9) 0.0363(9) 0.0092(7) 0.0068(7) 0.0117(7)
C15 0.0300(8) 0.0245(7) 0.0289(8) 0.0050(6) 0.0077(6) 0.0079(6)
C16 0.0305(10) 0.0660(16) 0.0461(12) -0.0047(10) -0.0063(9) -0.0050(11)
C17 0.0460(11) 0.0238(8) 0.0599(13) 0.0058(8) 0.0122(10) -0.0011(8)
C23 0.0310(8) 0.0210(7) 0.0314(8) 0.0023(6) 0.0092(6) 0.0067(6)
C24 0.0359(9) 0.0205(7) 0.0398(9) -0.0070(6) 0.0107(7) -0.0003(6)
C25 0.0286(7) 0.0209(6) 0.0287(7) -0.0048(5) 0.0054(6) -0.0039(5)
C26 0.0433(10) 0.0388(10) 0.0342(9) 0.0056(8) 0.0142(8) 0.0153(8)
C27 0.0447(11) 0.0376(10) 0.0311(9) -0.0113(8) 0.0081(8) -0.0134(7)
C33 0.0301(8) 0.0224(7) 0.0262(7) 0.0007(6) -0.0036(6) 0.0037(5)
C34 0.0238(7) 0.0318(8) 0.0361(9) 0.0024(6) -0.0012(6) 0.0049(7)
C35 0.0250(7) 0.0266(7) 0.0292(8) 0.0004(6) 0.0055(6) 0.0030(6)
C36 0.0460(11) 0.0362(9) 0.0253(8) 0.0032(8) -0.0053(8) 0.0068(7)
C37 0.0351(9) 0.0453(11) 0.0365(9) 0.0034(8) 0.0134(8) 0.0059(8)
C41 0.0252(7) 0.0291(7) 0.0221(7) 0.0033(6) 0.0043(6) 0.0037(5)
C51 0.0306(8) 0.0313(8) 0.0181(6) 0.0056(6) -0.0004(6) -0.0033(5)

loop_
_atom_type_symbol
_atom_type_description
_atom_type_scat_dispersion_real
_atom_type_scat_dispersion_imag
_atom_type_scat_source
C C 0.0033 0.0016 'International Tables Vol C Tables 4.2.6.8 and 6.1.1.4'
H H 0.0000 0.0000 'International Tables Vol C Tables 4.2.6.8 and 6.1.1.4'
N N 0.0061 0.0033 'International Tables Vol C Tables 4.2.6.8 and 6.1.1.4'
O O 0.0106 0.0060 'International Tables Vol C Tables 4.2.6.8 and 6.1.1.4'
Cu Cu 0.3201 1.2651 'International Tables Vol C Tables 4.2.6.8 and 6.1.1.4'

loop_
_geom_angle_atom_site_label_1
_geom_angle_atom_site_label_2
_geom_angle_atom_site_label_3
_geom_angle
_geom_angle_publ_flag
N21 Cu1 N31 90.73(6) yes
N21 Cu1 N41 162.03(6) yes
N31 Cu1 N41 90.04(6) yes
N21 Cu1 N11 90.35(6) yes
N31 Cu1 N11 174.79(6) yes
N41 Cu1 N11 87.36(6) yes
N21 Cu1 N51 100.77(6) yes
N31 Cu1 N51 94.34(6) yes
N41 Cu1 N51 97.08(7) yes
N11 Cu1 N51 90.46(6) yes
C15 N11 N12 105.82(14) ?
C15 N11 Cu1 132.73(12) ?
N12 N11 Cu1 120.67(11) ?
C13 N12 N11 111.80(15) ?
C13 N12 H12 124.1 ?
N11 N12 H12 124.1 ?
C25 N21 N22 106.31(13) ?
C25 N21 Cu1 132.11(12) ?
N22 N21 Cu1 121.58(10) ?
C23 N22 N21 111.42(13) ?
C23 N22 H22 124.3 ?
N21 N22 H22 124.3 ?
C35 N31 N32 105.91(13) ?
C35 N31 Cu1 132.89(11) ?
N32 N31 Cu1 121.07(11) ?
C33 N32 N31 111.44(14) ?
C33 N32 H32 124.3 ?
N31 N32 H32 124.3 ?
C41 N41 Cu1 149.9(2) yes
C41 N42 N43 109.8(2) yes
O42 N43 O41 122.72(16) ?
O42 N43 N42 121.14(15) ?
O41 N43 N42 116.14(16) ?
C51 N51 Cu1 139.4(2) yes
C51 N52 N53 109.9(2) yes
O51 N53 O52 121.89(18) ?
O51 N53 N52 121.78(15) ?
O52 N53 N52 116.34(16) ?
N12 C13 C14 106.23(16) ?
N12 C13 C16 121.12(19) ?
C14 C13 C16 132.64(19) ?
C13 C14 C15 106.31(16) ?
C13 C14 H14 126.8 ?
C15 C14 H14 126.8 ?
N11 C15 C14 109.83(16) ?
N11 C15 C17 122.27(16) ?
C14 C15 C17 127.90(17) ?
C13 C16 H16A 109.5 ?
C13 C16 H16B 109.5 ?
H16A C16 H16B 109.5 ?
C13 C16 H16C 109.5 ?
H16A C16 H16C 109.5 ?
H16B C16 H16C 109.5 ?
C15 C17 H17A 109.5 ?
C15 C17 H17B 109.5 ?
H17A C17 H17B 109.5 ?
C15 C17 H17C 109.5 ?
H17A C17 H17C 109.5 ?
H17B C17 H17C 109.5 ?
N22 C23 C24 106.34(15) ?
N22 C23 C26 121.85(16) ?
C24 C23 C26 131.80(17) ?
C23 C24 C25 106.36(15) ?
C23 C24 H24 126.8 ?
C25 C24 H24 126.8 ?
N21 C25 C24 109.57(15) ?
N21 C25 C27 121.40(16) ?
C24 C25 C27 129.02(16) ?
C23 C26 H26A 109.5 ?
C23 C26 H26B 109.5 ?
H26A C26 H26B 109.5 ?
C23 C26 H26C 109.5 ?
H26A C26 H26C 109.5 ?
H26B C26 H26C 109.5 ?
C25 C27 H27A 109.5 ?
C25 C27 H27B 109.5 ?
H27A C27 H27B 109.5 ?
C25 C27 H27C 109.5 ?
H27A C27 H27C 109.5 ?
H27B C27 H27C 109.5 ?
N32 C33 C34 106.71(15) ?
N32 C33 C36 121.85(18) ?
C34 C33 C36 131.44(17) ?
C33 C34 C35 106.47(16) ?
C33 C34 H34 126.8 ?
C35 C34 H34 126.8 ?
N31 C35 C34 109.46(16) ?
N31 C35 C37 123.25(15) ?
C34 C35 C37 127.30(17) ?
C33 C36 H36A 109.5 ?
C33 C36 H36B 109.5 ?
H36A C36 H36B 109.5 ?
C33 C36 H36C 109.5 ?
H36A C36 H36C 109.5 ?
H36B C36 H36C 109.5 ?
C35 C37 H37A 109.5 ?
C35 C37 H37B 109.5 ?
H37A C37 H37B 109.5 ?
C35 C37 H37C 109.5 ?
H37A C37 H37C 109.5 ?
H37B C37 H37C 109.5 ?
N41 C41 N42 173.5(2) yes
N51 C51 N52 174.9(2) yes

loop_
_geom_bond_atom_site_label_1
_geom_bond_atom_site_label_2
_geom_bond_site_symmetry_2
_geom_bond_distance
_geom_bond_publ_flag
Cu1 N21 . 1.9850(10) yes
Cu1 N31 . 2.0020(10) yes
Cu1 N41 . 2.008(2) yes
Cu1 N11 . 2.0200(10) yes
Cu1 N51 . 2.244(2) yes
N11 C15 . 1.342(2) ?
N11 N12 . 1.358(2) ?
N12 C13 . 1.349(2) ?
N12 H12 . 0.8800 ?
N21 C25 . 1.3409(19) ?
N21 N22 . 1.3588(18) ?
N22 C23 . 1.354(2) ?
N22 H22 . 0.8800 ?
N31 C35 . 1.343(2) ?
N31 N32 . 1.3646(18) ?
N32 C33 . 1.349(2) ?
N32 H32 . 0.8800 ?
N41 C41 . 1.154(2) yes
N42 C41 . 1.327(2) yes
N42 N43 . 1.364(2) yes
N43 O42 . 1.235(2) yes
N43 O41 . 1.246(2) yes
N51 C51 . 1.164(2) yes
N52 C51 . 1.333(2) yes
N52 N53 . 1.353(2) yes
N53 O51 . 1.239(2) yes
N53 O52 . 1.246(2) yes
C13 C14 . 1.383(3) ?
C13 C16 . 1.493(3) ?
C14 C15 . 1.397(3) ?
C14 H14 . 0.9500 ?
C15 C17 . 1.500(3) ?
C16 H16A . 0.9800 ?
C16 H16B . 0.9800 ?
C16 H16C . 0.9800 ?
C17 H17A . 0.9800 ?
C17 H17B . 0.9800 ?
C17 H17C . 0.9800 ?
C23 C24 . 1.384(3) ?
C23 C26 . 1.494(2) ?
C24 C25 . 1.401(2) ?
C24 H24 . 0.9500 ?
C25 C27 . 1.496(2) ?
C26 H26A . 0.9800 ?
C26 H26B . 0.9800 ?
C26 H26C . 0.9800 ?
C27 H27A . 0.9800 ?
C27 H27B . 0.9800 ?
C27 H27C . 0.9800 ?
C33 C34 . 1.374(3) ?
C33 C36 . 1.496(2) ?
C34 C35 . 1.405(2) ?
C34 H34 . 0.9500 ?
C35 C37 . 1.494(3) ?
C36 H36A . 0.9800 ?
C36 H36B . 0.9800 ?
C36 H36C . 0.9800 ?
C37 H37A . 0.9800 ?
C37 H37B . 0.9800 ?
C37 H37C . 0.9800 ?

loop_
_geom_hbond_atom_site_label_D
_geom_hbond_atom_site_label_H
_geom_hbond_atom_site_label_A
_geom_hbond_site_symmetry_A
_geom_hbond_distance_DH
_geom_hbond_distance_HA
_geom_hbond_distance_DA
_geom_hbond_angle_DHA
N12 H12 O51 . 0.880(2) 2.126(2) 2.959(2) 157.50(10)
N22 H22 O52 3_676 0.8800(10) 2.014(2) 2.844(2) 156.80(10)
N32 H32 O41 3_675 0.880(2) 2.029(3) 2.885(2) 163.80(10)
C24 H24 O42 2_545 0.950(2) 2.411(2) 3.246(2) 146.5(2)

loop_
_geom_torsion_atom_site_label_1
_geom_torsion_atom_site_label_2
_geom_torsion_atom_site_label_3
_geom_torsion_atom_site_label_4
_geom_torsion
_geom_torsion_publ_flag
N21 Cu1 N11 C15 59.17(17) ?
N41 Cu1 N11 C15 -102.99(17) ?
N51 Cu1 N11 C15 159.94(17) ?
N21 Cu1 N11 N12 -132.42(13) ?
N41 Cu1 N11 N12 65.41(14) ?
N51 Cu1 N11 N12 -31.65(14) ?
C15 N11 N12 C13 -0.8(2) ?
Cu1 N11 N12 C13 -171.97(12) ?
N31 Cu1 N21 C25 56.92(16) ?
N41 Cu1 N21 C25 -35.5(3) ?
N11 Cu1 N21 C25 -117.99(16) ?
N51 Cu1 N21 C25 151.47(16) ?
N31 Cu1 N21 N22 -123.64(12) ?
N41 Cu1 N21 N22 143.98(17) ?
N11 Cu1 N21 N22 61.45(13) ?
N51 Cu1 N21 N22 -29.08(13) ?
C25 N21 N22 C23 -0.57(18) ?
Cu1 N21 N22 C23 179.86(11) ?
N21 Cu1 N31 C35 47.52(16) ?
N41 Cu1 N31 C35 -150.44(16) ?
N51 Cu1 N31 C35 -53.33(16) ?
N21 Cu1 N31 N32 -127.69(12) ?
N41 Cu1 N31 N32 34.36(12) ?
N51 Cu1 N31 N32 131.46(12) ?
C35 N31 N32 C33 0.49(18) ?
Cu1 N31 N32 C33 176.84(11) ?
N21 Cu1 N41 C41 -153.9(2) ?
N31 Cu1 N41 C41 113.6(3) ?
N11 Cu1 N41 C41 -70.9(3) ?
N51 Cu1 N41 C41 19.3(3) ?
C41 N42 N43 O42 3.0(2) ?
C41 N42 N43 O41 -176.90(16) ?
N21 Cu1 N51 C51 175.3(2) ?
N31 Cu1 N51 C51 -93.1(2) ?
N41 Cu1 N51 C51 -2.5(2) ?
N11 Cu1 N51 C51 84.9(2) ?
C51 N52 N53 O51 -1.8(2) ?
C51 N52 N53 O52 178.16(15) ?
N11 N12 C13 C14 0.8(2) ?
N11 N12 C13 C16 -178.45(19) ?
N12 C13 C14 C15 -0.4(2) ?
C16 C13 C14 C15 178.7(2) ?
N12 N11 C15 C14 0.5(2) ?
Cu1 N11 C15 C14 170.16(13) ?
N12 N11 C15 C17 179.47(18) ?
Cu1 N11 C15 C17 -10.9(3) ?
C13 C14 C15 N11 -0.1(2) ?
C13 C14 C15 C17 -179.0(2) ?
N21 N22 C23 C24 0.68(19) ?
N21 N22 C23 C26 179.87(16) ?
N22 C23 C24 C25 -0.5(2) ?
C26 C23 C24 C25 -179.59(19) ?
N22 N21 C25 C24 0.22(19) ?
Cu1 N21 C25 C24 179.73(13) ?
N22 N21 C25 C27 -178.58(16) ?
Cu1 N21 C25 C27 0.9(3) ?
C23 C24 C25 N21 0.2(2) ?
C23 C24 C25 C27 178.87(19) ?
N31 N32 C33 C34 -0.14(19) ?
N31 N32 C33 C36 179.76(15) ?
N32 C33 C34 C35 -0.24(19) ?
C36 C33 C34 C35 179.87(18) ?
N32 N31 C35 C34 -0.63(19) ?
Cu1 N31 C35 C34 -176.36(12) ?
N32 N31 C35 C37 179.35(17) ?
Cu1 N31 C35 C37 3.6(3) ?
C33 C34 C35 N31 0.6(2) ?
C33 C34 C35 C37 -179.42(18) ?
Cu1 N41 C41 N42 132.0(10) yes
N43 N42 C41 N41 168(2) yes
Cu1 N51 C51 N52 133(2) yes
N53 N52 C51 N51 176(2) yes
